data_7120763
loop_
_publ_author_name
'Levine, Daniel S.'
'Tilley, T. Don'
'Andersen, R.'

_publ_section_title
;
 Efficient and Selective Catalysis for Hydrogenation and Hydrosilation of
 Alkenes and Alkynes with PNP Complexes of Scandium and Yttrium
;
_journal_name_full 'Chem. Commun.'
_journal_paper_doi 10.1039/C7CC06417A
_journal_year 2017
_chemical_formula_moiety 'C76 H144 N2 P4 Si4 Y2'
_chemical_formula_sum 'C76 H144 N2 P4 Si4 Y2'
_chemical_formula_weight 1499.98
_chemical_name_common (PNP-Cy)Y(CH2SiMe3)2
_chemical_name_systematic (2,5-bis((dicyclohexylphosphanyl)methyl)-1H-pyrrol-1-yl)bis((trimethylsilyl)methyl)yttrium
_chemical_properties_physical Air-sensitive,Moisture-sensitive,Oxygen-sensitive
_space_group_crystal_system triclinic
_space_group_IT_number 2
_space_group_name_Hall '-P 1'
_space_group_name_H-M_alt 'P -1'
_symmetry_space_group_name_Hall '-P 1'
_symmetry_space_group_name_H-M 'P -1'
_atom_sites_solution_hydrogens geom
_atom_sites_solution_primary iterative
_atom_sites_solution_secondary difmap
_audit_creation_method SHELXL-2014/7
_audit_update_record
;
2017-08-16 deposited with the CCDC.
2017-10-11 downloaded from the CCDC.
;
_cell_angle_alpha 79.645(3)
_cell_angle_beta 76.624(3)
_cell_angle_gamma 80.373(3)
_cell_formula_units_Z 2
_cell_length_a 14.5955(8)
_cell_length_b 16.2010(10)
_cell_length_c 20.8185(12)
_cell_measurement_temperature 100(2)
_cell_volume 4670.5(5)
_computing_cell_refinement 'Bruker APEX2'
_computing_data_collection 'Bruker APEX2'
_computing_data_reduction 'Bruker APEX2'
_computing_molecular_graphics ORTEP-32
_computing_publication_material WinGX
_computing_structure_refinement 'SHELXL-2014/7 (Sheldrick, 2014)'
_computing_structure_solution 'SHELXT-2014/4 (Sheldrick 2014)'
_diffrn_ambient_temperature 100(2)
_diffrn_detector_area_resol_mean 8.366
_diffrn_measured_fraction_theta_full 0.959
_diffrn_measured_fraction_theta_max 0.951
_diffrn_measurement_device_type 'Bruker APEX-II CCD'
_diffrn_measurement_method 'phi and omega scans'
_diffrn_radiation_type MoK\a
_diffrn_radiation_wavelength 0.71073
_diffrn_reflns_av_R_equivalents 0.087
_diffrn_reflns_av_unetI/netI 0.1037
_diffrn_reflns_Laue_measured_fraction_full 0.959
_diffrn_reflns_Laue_measured_fraction_max 0.951
_diffrn_reflns_limit_h_max 17
_diffrn_reflns_limit_h_min -16
_diffrn_reflns_limit_k_max 19
_diffrn_reflns_limit_k_min -19
_diffrn_reflns_limit_l_max 25
_diffrn_reflns_limit_l_min 0
_diffrn_reflns_number 15860
_diffrn_reflns_point_group_measured_fraction_full 0.959
_diffrn_reflns_point_group_measured_fraction_max 0.951
_diffrn_reflns_theta_full 25.000
_diffrn_reflns_theta_max 25.417
_diffrn_reflns_theta_min 1.016
_diffrn_source 'microfocus sealed tube'
_exptl_absorpt_coefficient_mu 1.391
_exptl_absorpt_correction_type multi-scan
_exptl_absorpt_process_details TWINABS
_exptl_crystal_colour colorless
_exptl_crystal_density_diffrn 1.067
_exptl_crystal_description plate
_exptl_crystal_F_000 1616
_exptl_crystal_recrystallization_method 'Re-crystallisation from solvent: pentane'
_exptl_crystal_size_max 0.08
_exptl_crystal_size_mid 0.08
_exptl_crystal_size_min 0.02
_refine_diff_density_max 1.076
_refine_diff_density_min -0.843
_refine_diff_density_rms 0.122
_refine_ls_extinction_method none
_refine_ls_goodness_of_fit_ref 1.042
_refine_ls_hydrogen_treatment constr
_refine_ls_matrix_type full
_refine_ls_number_parameters 806
_refine_ls_number_reflns 15860
_refine_ls_number_restraints 42
_refine_ls_restrained_S_all 1.044
_refine_ls_R_factor_all 0.1161
_refine_ls_R_factor_gt 0.0625
_refine_ls_shift/su_max 0.001
_refine_ls_shift/su_mean 0.000
_refine_ls_structure_factor_coef Fsqd
_refine_ls_weighting_details 'w=1/[\s^2^(Fo^2^)+(0.0776P)^2^+8.8767P] where P=(Fo^2^+2Fc^2^)/3'
_refine_ls_weighting_scheme calc
_refine_ls_wR_factor_gt 0.1416
_refine_ls_wR_factor_ref 0.1692
_reflns_Friedel_coverage 0.000
_reflns_number_gt 10644
_reflns_number_total 15860
_reflns_threshold_expression 'I > 2\s(I)'
_cod_data_source_file c7cc06417a2.cif
_cod_data_source_block shelx
_cod_database_code 7120763
_shelx_shelxl_version_number 2014/7
_shelx_space_group_comment
;
The symmetry employed for this shelxl refinement is uniquely defined
by the following loop, which should always be used as a source of
symmetry information in preference to the above space-group names.
They are only intended as comments.
;

loop_
_space_group_symop_operation_xyz
'x, y, z'
'-x, -y, -z'

loop_
_atom_site_label
_atom_site_type_symbol
_atom_site_fract_x
_atom_site_fract_y
_atom_site_fract_z
_atom_site_U_iso_or_equiv
_atom_site_adp_type
_atom_site_occupancy
_atom_site_site_symmetry_order
_atom_site_calc_flag
_atom_site_refinement_flags_posn
_atom_site_refinement_flags_adp
C1 C 0.5778(7) 0.5930(7) 0.7489(5) 0.019(3) Uani 1 1 d . .
C2 C 0.5504(8) 0.5208(7) 0.7910(5) 0.024(3) Uani 1 1 d . .
H2 H 0.5155 0.4811 0.7822 0.029 Uiso 1 1 calc R U
C3 C 0.5844(7) 0.5179(7) 0.8498(5) 0.017(2) Uani 1 1 d . .
H3 H 0.5783 0.4755 0.8880 0.020 Uiso 1 1 calc R U
C4 C 0.6277(7) 0.5884(7) 0.8403(5) 0.018(3) Uani 1 1 d . .
C5 C 0.5476(7) 0.6316(6) 0.6828(4) 0.014(2) Uani 1 1 d . .
H5A H 0.4867 0.6129 0.6821 0.017 Uiso 1 1 calc R U
H5B H 0.5961 0.6118 0.6451 0.017 Uiso 1 1 calc R U
C6 C 0.5013(6) 0.7817(6) 0.5920(4) 0.020(2) Uani 1 1 d . .
H6 H 0.4838 0.8446 0.5878 0.024 Uiso 1 1 calc R U
C7 C 0.5876(7) 0.7645(8) 0.5372(5) 0.033(3) Uani 1 1 d . .
H7A H 0.6082 0.7028 0.5407 0.039 Uiso 1 1 calc R U
H7B H 0.6403 0.7917 0.5434 0.039 Uiso 1 1 calc R U
C8 C 0.5664(8) 0.7986(7) 0.4665(5) 0.038(3) Uani 1 1 d . .
H8A H 0.5502 0.8609 0.4616 0.046 Uiso 1 1 calc R U
H8B H 0.6237 0.7850 0.4321 0.046 Uiso 1 1 calc R U
C9 C 0.4861(7) 0.7602(6) 0.4561(5) 0.028(2) Uani 1 1 d . .
H9A H 0.5030 0.6981 0.4584 0.034 Uiso 1 1 calc R U
H9B H 0.4718 0.7836 0.4117 0.034 Uiso 1 1 calc R U
C10 C 0.3962(7) 0.7817(8) 0.5130(5) 0.039(3) Uani 1 1 d . .
H10A H 0.3793 0.8438 0.5099 0.047 Uiso 1 1 calc R U
H10B H 0.3414 0.7577 0.5066 0.047 Uiso 1 1 calc R U
C11 C 0.4169(8) 0.7454(8) 0.5818(6) 0.042(3) Uani 1 1 d . .
H11A H 0.3604 0.7597 0.6166 0.050 Uiso 1 1 calc R U
H11B H 0.4311 0.6830 0.5857 0.050 Uiso 1 1 calc R U
C12 C 0.4292(7) 0.7702(6) 0.7424(5) 0.028(3) Uani 1 1 d . .
H12 H 0.4549 0.7590 0.7842 0.034 Uiso 1 1 calc R U
C13 C 0.3462(8) 0.7193(7) 0.7574(6) 0.039(3) Uani 1 1 d . .
H13A H 0.3695 0.6580 0.7636 0.047 Uiso 1 1 calc R U
H13B H 0.3127 0.7319 0.7198 0.047 Uiso 1 1 calc R U
C14 C 0.2785(8) 0.7435(7) 0.8214(6) 0.039(3) Uani 1 1 d . .
H14A H 0.2240 0.7108 0.8318 0.047 Uiso 1 1 calc R U
H14B H 0.3121 0.7277 0.8589 0.047 Uiso 1 1 calc R U
C15 C 0.2426(8) 0.8340(7) 0.8161(6) 0.046(3) Uani 1 1 d . .
H15A H 0.2013 0.8463 0.8591 0.055 Uiso 1 1 calc R U
H15B H 0.2038 0.8491 0.7814 0.055 Uiso 1 1 calc R U
C16 C 0.3235(8) 0.8872(7) 0.7982(6) 0.048(3) Uani 1 1 d . .
H16A H 0.3583 0.8765 0.8350 0.058 Uiso 1 1 calc R U
H16B H 0.2976 0.9479 0.7923 0.058 Uiso 1 1 calc R U
C17 C 0.3922(7) 0.8657(6) 0.7333(5) 0.031(3) Uani 1 1 d . .
H17A H 0.4462 0.8991 0.7232 0.037 Uiso 1 1 calc R U
H17B H 0.3589 0.8802 0.6956 0.037 Uiso 1 1 calc R U
C18 C 0.6725(7) 0.6162(7) 0.8904(4) 0.018(3) Uani 1 1 d . .
H18A H 0.6639 0.6788 0.8854 0.022 Uiso 1 1 calc R U
H18B H 0.7415 0.5962 0.8817 0.022 Uiso 1 1 calc R U
C19 C 0.5265(7) 0.6619(6) 1.0045(5) 0.022(3) Uani 1 1 d . .
H19 H 0.4941 0.6429 1.0514 0.026 Uiso 1 1 calc R U
C20 C 0.4494(8) 0.6785(7) 0.9625(5) 0.031(3) Uani 1 1 d . .
H20A H 0.4772 0.7008 0.9158 0.037 Uiso 1 1 calc R U
H20B H 0.4261 0.6245 0.9623 0.037 Uiso 1 1 calc R U
C21 C 0.3663(8) 0.7416(8) 0.9903(6) 0.046(4) Uani 1 1 d . .
H21A H 0.3360 0.7187 1.0363 0.056 Uiso 1 1 calc R U
H21B H 0.3181 0.7526 0.9622 0.056 Uiso 1 1 calc R U
C22 C 0.4065(9) 0.8264(7) 0.9904(5) 0.045(3) Uani 1 1 d . .
H22A H 0.4343 0.8499 0.9440 0.055 Uiso 1 1 calc R U
H22B H 0.3538 0.8685 1.0084 0.055 Uiso 1 1 calc R U
C23 C 0.4816(8) 0.8109(7) 1.0323(5) 0.038(3) Uani 1 1 d . .
H23A H 0.4530 0.7900 1.0791 0.046 Uiso 1 1 calc R U
H23B H 0.5052 0.8650 1.0316 0.046 Uiso 1 1 calc R U
C24 C 0.5664(8) 0.7454(7) 1.0059(5) 0.032(3) Uani 1 1 d . .
H24A H 0.6127 0.7340 1.0355 0.038 Uiso 1 1 calc R U
H24B H 0.5991 0.7678 0.9604 0.038 Uiso 1 1 calc R U
C25 C 0.7107(7) 0.5752(7) 1.0245(5) 0.022(3) Uani 1 1 d . .
H25 H 0.7351 0.6313 1.0122 0.026 Uiso 1 1 calc R U
C26 C 0.7937(7) 0.5010(7) 1.0085(6) 0.028(3) Uani 1 1 d . .
H26A H 0.7665 0.4472 1.0168 0.034 Uiso 1 1 calc R U
H26B H 0.8241 0.5113 0.9606 0.034 Uiso 1 1 calc R U
C27 C 0.8691(9) 0.4922(8) 1.0499(6) 0.039(3) Uani 1 1 d . .
H27A H 0.9188 0.4446 1.0383 0.046 Uiso 1 1 calc R U
H27B H 0.8995 0.5446 1.0401 0.046 Uiso 1 1 calc R U
C28 C 0.8252(10) 0.4769(8) 1.1211(7) 0.056(4) Uani 1 1 d . .
H28A H 0.8743 0.4725 1.1477 0.068 Uiso 1 1 calc R U
H28B H 0.7992 0.4222 1.1311 0.068 Uiso 1 1 calc R U
C29 C 0.7437(9) 0.5486(9) 1.1422(6) 0.054(4) Uani 1 1 d . .
H29A H 0.7157 0.5353 1.1903 0.065 Uiso 1 1 calc R U
H29B H 0.7702 0.6027 1.1350 0.065 Uiso 1 1 calc R U
C30 C 0.6653(7) 0.5586(8) 1.1016(5) 0.032(3) Uani 1 1 d . .
H30A H 0.6164 0.6065 1.1140 0.039 Uiso 1 1 calc R U
H30B H 0.6343 0.5065 1.1119 0.039 Uiso 1 1 calc R U
C31 C 0.7362(7) 0.4021(6) 0.6830(5) 0.021(3) Uani 1 1 d . U
H31A H 0.7331 0.4362 0.6389 0.025 Uiso 1 1 calc R U
H31B H 0.7984 0.3659 0.6770 0.025 Uiso 1 1 calc R U
C32 C 0.6094(8) 0.2871(7) 0.7862(4) 0.032(3) Uani 1 1 d . .
H32A H 0.6639 0.2539 0.8029 0.048 Uiso 1 1 calc R U
H32B H 0.5596 0.2510 0.7919 0.048 Uiso 1 1 calc R U
H32C H 0.5847 0.3346 0.8114 0.048 Uiso 1 1 calc R U
C33 C 0.5398(7) 0.3855(8) 0.6612(6) 0.034(3) Uani 1 1 d . .
H33A H 0.5056 0.4285 0.6888 0.051 Uiso 1 1 calc R U
H33B H 0.4973 0.3446 0.6613 0.051 Uiso 1 1 calc R U
H33C H 0.5614 0.4127 0.6154 0.051 Uiso 1 1 calc R U
C34 C 0.6928(7) 0.2341(6) 0.6521(5) 0.029(3) Uani 1 1 d . .
H34A H 0.7089 0.2530 0.6039 0.043 Uiso 1 1 calc R U
H34B H 0.6438 0.1964 0.6618 0.043 Uiso 1 1 calc R U
H34C H 0.7496 0.2036 0.6674 0.043 Uiso 1 1 calc R U
C35 C 0.7915(8) 0.4004(6) 0.8422(5) 0.027(3) Uani 1 1 d . .
H35A H 0.7821 0.4338 0.8792 0.032 Uiso 1 1 calc R U
H35B H 0.7410 0.3630 0.8553 0.032 Uiso 1 1 calc R U
C36 C 0.9576(8) 0.2872(8) 0.7648(5) 0.043(3) Uani 1 1 d . .
H36A H 0.9137 0.2549 0.7538 0.064 Uiso 1 1 calc R U
H36B H 1.0170 0.2503 0.7693 0.064 Uiso 1 1 calc R U
H36C H 0.9711 0.3347 0.7291 0.064 Uiso 1 1 calc R U
C37 C 0.9912(9) 0.3834(8) 0.8687(6) 0.040(3) Uani 1 1 d . .
H37A H 0.9896 0.4413 0.8446 0.060 Uiso 1 1 calc R U
H37B H 1.0547 0.3524 0.8560 0.060 Uiso 1 1 calc R U
H37C H 0.9763 0.3851 0.9169 0.060 Uiso 1 1 calc R U
C38 C 0.8849(9) 0.2309(8) 0.9102(6) 0.047(3) Uani 1 1 d . .
H38A H 0.8559 0.2471 0.9543 0.071 Uiso 1 1 calc R U
H38B H 0.9467 0.1968 0.9118 0.071 Uiso 1 1 calc R U
H38C H 0.8434 0.1977 0.8975 0.071 Uiso 1 1 calc R U
C39 C 0.8940(7) 0.5948(6) 0.7349(5) 0.019(3) Uani 1 1 d . .
C40 C 0.9402(7) 0.5217(6) 0.7105(5) 0.016(2) Uani 1 1 d . U
H40 H 0.9851 0.4812 0.7297 0.020 Uiso 1 1 calc R U
C41 C 0.9097(7) 0.5177(7) 0.6527(5) 0.025(3) Uani 1 1 d . .
H41 H 0.9306 0.4740 0.6257 0.030 Uiso 1 1 calc R U
C42 C 0.8425(7) 0.5893(6) 0.6406(5) 0.017(2) Uani 1 1 d . .
C43 C 0.9120(7) 0.6312(7) 0.7891(5) 0.024(3) Uani 1 1 d . .
H43A H 0.9787 0.6132 0.7938 0.029 Uiso 1 1 calc R U
H43B H 0.8699 0.6109 0.8316 0.029 Uiso 1 1 calc R U
C44 C 0.9868(7) 0.7739(7) 0.7004(5) 0.029(3) Uani 1 1 d . .
H44 H 0.9640 0.7645 0.6609 0.035 Uiso 1 1 calc R U
C45 C 0.9915(7) 0.8715(6) 0.6889(5) 0.032(3) Uani 1 1 d . .
H45A H 0.9274 0.9030 0.6879 0.039 Uiso 1 1 calc R U
H45B H 1.0144 0.8871 0.7257 0.039 Uiso 1 1 calc R U
C46 C 1.0595(9) 0.8945(7) 0.6222(7) 0.066(4) Uani 1 1 d . .
H46A H 1.0300 0.8871 0.5856 0.080 Uiso 1 1 calc R U
H46B H 1.0668 0.9552 0.6170 0.080 Uiso 1 1 calc R U
C47 C 1.1522(7) 0.8463(6) 0.6144(6) 0.043(3) Uani 1 1 d . .
H47A H 1.1867 0.8606 0.6458 0.051 Uiso 1 1 calc R U
H47B H 1.1883 0.8619 0.5685 0.051 Uiso 1 1 calc R U
C48 C 1.1472(7) 0.7490(7) 0.6277(6) 0.035(3) Uani 1 1 d . .
H48A H 1.1236 0.7330 0.5913 0.042 Uiso 1 1 calc R U
H48B H 1.2118 0.7182 0.6276 0.042 Uiso 1 1 calc R U
C49 C 1.0813(7) 0.7228(7) 0.6949(5) 0.034(3) Uani 1 1 d . .
H49A H 1.0741 0.6622 0.6994 0.041 Uiso 1 1 calc R U
H49B H 1.1103 0.7301 0.7317 0.041 Uiso 1 1 calc R U
C50 C 0.9096(7) 0.7821(7) 0.8471(5) 0.024(2) Uani 1 1 d . U
H50 H 0.9124 0.8445 0.8364 0.029 Uiso 1 1 calc R U
C51 C 1.0028(9) 0.7419(10) 0.8688(6) 0.059(4) Uani 1 1 d . .
H51A H 1.0571 0.7588 0.8332 0.071 Uiso 1 1 calc R U
H51B H 1.0065 0.6795 0.8745 0.071 Uiso 1 1 calc R U
C52 C 1.0118(7) 0.7688(7) 0.9366(5) 0.019(2) Uani 1 1 d . U
H52A H 1.0649 0.7316 0.9534 0.023 Uiso 1 1 calc R U
H52B H 1.0271 0.8276 0.9276 0.023 Uiso 1 1 calc R U
C53 C 0.9258(10) 0.7637(10) 0.9878(6) 0.068(4) Uani 1 1 d . .
H53A H 0.9317 0.7910 1.0253 0.081 Uiso 1 1 calc R U
H53B H 0.9198 0.7034 1.0050 0.081 Uiso 1 1 calc R U
C54 C 0.8352(8) 0.8055(9) 0.9638(5) 0.044(3) Uani 1 1 d . .
H54A H 0.7794 0.7959 1.0004 0.053 Uiso 1 1 calc R U
H54B H 0.8368 0.8673 0.9521 0.053 Uiso 1 1 calc R U
C55 C 0.8252(7) 0.7698(8) 0.9033(5) 0.028(3) Uani 1 1 d . .
H55A H 0.8195 0.7087 0.9157 0.033 Uiso 1 1 calc R U
H55B H 0.7667 0.7986 0.8884 0.033 Uiso 1 1 calc R U
C56 C 0.7931(7) 0.6131(7) 0.5832(5) 0.023(3) Uani 1 1 d . .
H56A H 0.7808 0.6756 0.5733 0.028 Uiso 1 1 calc R U
H56B H 0.7310 0.5912 0.5960 0.028 Uiso 1 1 calc R U
C57 C 0.9268(8) 0.6615(7) 0.4616(5) 0.028(3) Uani 1 1 d . .
H57 H 0.9662 0.6416 0.4197 0.034 Uiso 1 1 calc R U
C58 C 0.9987(8) 0.6772(7) 0.4998(5) 0.033(3) Uani 1 1 d . .
H58A H 0.9648 0.6961 0.5428 0.039 Uiso 1 1 calc R U
H58B H 1.0410 0.6242 0.5095 0.039 Uiso 1 1 calc R U
C59 C 1.0569(8) 0.7446(8) 0.4579(5) 0.037(3) Uani 1 1 d . .
H59A H 1.0983 0.7583 0.4850 0.044 Uiso 1 1 calc R U
H59B H 1.0986 0.7204 0.4192 0.044 Uiso 1 1 calc R U
C60 C 1.0025(8) 0.8236(8) 0.4329(6) 0.049(3) Uani 1 1 d . .
H60A H 1.0469 0.8601 0.4021 0.059 Uiso 1 1 calc R U
H60B H 0.9700 0.8539 0.4709 0.059 Uiso 1 1 calc R U
C61 C 0.9307(8) 0.8090(7) 0.3972(5) 0.039(3) Uani 1 1 d . .
H61A H 0.9635 0.7896 0.3543 0.047 Uiso 1 1 calc R U
H61B H 0.8900 0.8630 0.3872 0.047 Uiso 1 1 calc R U
C62 C 0.8693(7) 0.7439(6) 0.4382(5) 0.024(2) Uani 1 1 d . .
H62A H 0.8268 0.7321 0.4111 0.029 Uiso 1 1 calc R U
H62B H 0.8290 0.7675 0.4776 0.029 Uiso 1 1 calc R U
C63 C 0.7707(7) 0.5706(7) 0.4587(5) 0.024(3) Uani 1 1 d . .
H63 H 0.7312 0.6274 0.4569 0.028 Uiso 1 1 calc R U
C64 C 0.8171(8) 0.5563(7) 0.3886(5) 0.032(3) Uani 1 1 d . .
H64A H 0.8638 0.5044 0.3903 0.038 Uiso 1 1 calc R U
H64B H 0.8523 0.6044 0.3664 0.038 Uiso 1 1 calc R U
C65 C 0.7481(8) 0.5472(7) 0.3472(6) 0.036(3) Uani 1 1 d . .
H65A H 0.7069 0.6017 0.3401 0.043 Uiso 1 1 calc R U
H65B H 0.7840 0.5338 0.3030 0.043 Uiso 1 1 calc R U
C66 C 0.6877(8) 0.4797(8) 0.3794(5) 0.038(4) Uani 1 1 d . .
H66A H 0.7278 0.4240 0.3822 0.046 Uiso 1 1 calc R U
H66B H 0.6408 0.4784 0.3522 0.046 Uiso 1 1 calc R U
C67 C 0.6354(8) 0.4967(9) 0.4504(6) 0.042(3) Uani 1 1 d . .
H67A H 0.5906 0.5497 0.4474 0.050 Uiso 1 1 calc R U
H67B H 0.5984 0.4498 0.4727 0.050 Uiso 1 1 calc R U
C68 C 0.7070(7) 0.5046(8) 0.4918(5) 0.031(3) Uani 1 1 d . .
H68A H 0.6720 0.5190 0.5359 0.037 Uiso 1 1 calc R U
H68B H 0.7464 0.4492 0.4993 0.037 Uiso 1 1 calc R U
C69 C 0.7698(7) 0.8477(6) 0.6171(4) 0.022(2) Uani 1 1 d . .
H69A H 0.8358 0.8516 0.6194 0.027 Uiso 1 1 calc R U
H69B H 0.7754 0.8103 0.5832 0.027 Uiso 1 1 calc R U
C70 C 0.6063(7) 0.9974(6) 0.6130(6) 0.057(4) Uani 1 1 d . .
H70A H 0.5953 1.0584 0.5980 0.086 Uiso 1 1 calc R U
H70B H 0.5979 0.9868 0.6617 0.086 Uiso 1 1 calc R U
H70C H 0.5608 0.9693 0.5995 0.086 Uiso 1 1 calc R U
C71 C 0.8094(7) 1.0276(6) 0.5762(4) 0.039(2) Uani 1 1 d . .
H71A H 0.8157 1.0265 0.6222 0.059 Uiso 1 1 calc R U
H71B H 0.7852 1.0851 0.5581 0.059 Uiso 1 1 calc R U
H71C H 0.8716 1.0102 0.5489 0.059 Uiso 1 1 calc R U
C72 C 0.7333(7) 0.9611(6) 0.4833(4) 0.034(2) Uani 1 1 d . U
H72A H 0.7190 1.0202 0.4636 0.050 Uiso 1 1 calc R U
H72B H 0.6868 0.9278 0.4768 0.050 Uiso 1 1 calc R U
H72C H 0.7973 0.9382 0.4617 0.050 Uiso 1 1 calc R U
C73 C 0.6265(6) 0.8523(5) 0.8013(4) 0.013(2) Uani 1 1 d . .
H73A H 0.5596 0.8555 0.7976 0.016 Uiso 1 1 calc R U
H73B H 0.6312 0.8153 0.8441 0.016 Uiso 1 1 calc R U
C74 C 0.5359(10) 1.0401(7) 0.7932(9) 0.106(5) Uani 1 1 d . U
H74A H 0.5426 1.0452 0.7448 0.159 Uiso 1 1 calc R U
H74B H 0.5414 1.0947 0.8050 0.159 Uiso 1 1 calc R U
H74C H 0.4737 1.0231 0.8157 0.159 Uiso 1 1 calc R U
C75 C 0.7465(10) 0.9988(9) 0.7761(6) 0.082(5) Uani 1 1 d . .
H75A H 0.7987 0.9649 0.7951 0.123 Uiso 1 1 calc R U
H75B H 0.7431 1.0581 0.7816 0.123 Uiso 1 1 calc R U
H75C H 0.7576 0.9944 0.7285 0.123 Uiso 1 1 calc R U
C76 C 0.6269(11) 0.9609(8) 0.9103(6) 0.082(5) Uani 1 1 d . .
H76A H 0.5606 0.9677 0.9343 0.123 Uiso 1 1 calc R U
H76B H 0.6576 1.0086 0.9145 0.123 Uiso 1 1 calc R U
H76C H 0.6602 0.9079 0.9295 0.123 Uiso 1 1 calc R U
N1 N 0.6282(6) 0.6348(5) 0.7778(4) 0.018(2) Uani 1 1 d . .
N2 N 0.8313(5) 0.6376(5) 0.6926(4) 0.0125(18) Uani 1 1 d . U
Si1 Si 0.6471(2) 0.32814(19) 0.69655(14) 0.0225(7) Uani 1 1 d . .
Si2 Si 0.9016(2) 0.3292(2) 0.84685(15) 0.0263(8) Uani 1 1 d . .
Si3 Si 0.72747(18) 0.95554(16) 0.57511(12) 0.0226(6) Uani 1 1 d . .
Si4 Si 0.6315(2) 0.95840(17) 0.82040(14) 0.0289(7) Uani 1 1 d . .
P1 P 0.53399(18) 0.74650(17) 0.67375(13) 0.0194(6) Uani 1 1 d . .
P2 P 0.6159(2) 0.57169(19) 0.97866(14) 0.0202(7) Uani 1 1 d . .
P3 P 0.8896(2) 0.7484(2) 0.77117(14) 0.0208(7) Uani 1 1 d . .
P4 P 0.8639(2) 0.57054(18) 0.50681(14) 0.0214(7) Uani 1 1 d . .
Y1 Y 0.74917(9) 0.49990(3) 0.75128(6) 0.01651(14) Uani 1 1 d . .
Y2 Y 0.70968(9) 0.76365(4) 0.72042(7) 0.01631(15) Uani 1 1 d . .

loop_
_atom_site_aniso_label
_atom_site_aniso_U_11
_atom_site_aniso_U_22
_atom_site_aniso_U_33
_atom_site_aniso_U_23
_atom_site_aniso_U_13
_atom_site_aniso_U_12
C1 0.009(6) 0.031(7) 0.016(6) -0.005(5) -0.001(4) -0.003(5)
C2 0.017(5) 0.023(6) 0.032(6) -0.006(5) 0.000(4) -0.007(4)
C3 0.015(6) 0.019(6) 0.016(5) -0.011(5) 0.003(4) 0.001(5)
C4 0.008(6) 0.021(6) 0.021(6) -0.004(5) 0.002(5) 0.002(5)
C5 0.013(6) 0.016(6) 0.013(5) -0.001(4) -0.002(4) -0.006(4)
C6 0.012(5) 0.021(5) 0.026(5) 0.000(4) -0.004(4) -0.001(4)
C7 0.021(6) 0.054(8) 0.025(6) -0.011(6) -0.007(5) -0.001(5)
C8 0.038(7) 0.038(6) 0.038(7) -0.001(5) -0.017(5) 0.005(5)
C9 0.035(6) 0.018(5) 0.037(6) -0.013(5) -0.019(5) 0.007(4)
C10 0.024(5) 0.080(8) 0.022(5) -0.021(5) -0.004(4) -0.018(5)
C11 0.027(7) 0.059(8) 0.047(7) 0.003(6) -0.025(5) -0.018(6)
C12 0.018(6) 0.027(6) 0.039(6) -0.019(5) 0.004(4) -0.001(5)
C13 0.017(6) 0.036(7) 0.059(8) 0.002(6) 0.004(5) -0.014(5)
C14 0.033(7) 0.035(7) 0.045(7) -0.013(6) 0.005(5) -0.001(5)
C15 0.031(7) 0.047(7) 0.049(7) -0.007(5) 0.013(5) -0.006(5)
C16 0.023(6) 0.059(7) 0.069(8) -0.039(6) -0.008(5) 0.003(5)
C17 0.016(5) 0.020(5) 0.052(7) -0.010(5) 0.003(5) 0.001(4)
C18 0.014(6) 0.021(6) 0.016(6) 0.002(5) 0.002(4) -0.001(5)
C19 0.016(6) 0.027(7) 0.019(6) 0.002(5) 0.005(4) -0.010(5)
C20 0.020(7) 0.030(7) 0.040(7) -0.004(6) -0.009(5) 0.008(5)
C21 0.027(7) 0.068(10) 0.034(7) -0.007(7) 0.000(5) 0.016(6)
C22 0.058(9) 0.034(7) 0.027(7) -0.001(5) 0.009(6) 0.016(6)
C23 0.045(8) 0.035(7) 0.021(6) -0.004(5) 0.010(5) 0.009(6)
C24 0.038(7) 0.031(7) 0.022(6) -0.004(5) 0.000(5) -0.001(5)
C25 0.019(7) 0.025(6) 0.019(6) -0.002(5) 0.000(5) -0.004(5)
C26 0.024(7) 0.019(6) 0.045(7) -0.003(6) -0.014(5) -0.005(5)
C27 0.043(9) 0.030(7) 0.043(8) 0.005(7) -0.017(6) -0.002(6)
C28 0.051(10) 0.038(9) 0.085(12) 0.000(8) -0.031(8) -0.008(7)
C29 0.049(9) 0.096(12) 0.019(7) 0.015(7) -0.018(6) -0.025(8)
C30 0.018(7) 0.046(8) 0.032(7) -0.005(6) 0.003(5) -0.015(6)
C31 0.015(5) 0.029(6) 0.019(5) 0.003(4) -0.015(4) 0.001(4)
C32 0.045(8) 0.030(7) 0.021(6) 0.002(5) -0.001(5) -0.018(6)
C33 0.015(6) 0.045(8) 0.043(8) -0.008(6) -0.006(5) -0.006(5)
C34 0.013(6) 0.029(6) 0.046(7) -0.021(6) 0.003(5) -0.004(5)
C35 0.035(7) 0.015(5) 0.024(6) -0.007(5) 0.003(5) 0.004(5)
C36 0.029(8) 0.037(7) 0.053(8) 0.004(6) -0.008(6) 0.010(6)
C37 0.046(9) 0.026(7) 0.044(8) 0.006(6) -0.016(6) -0.002(6)
C38 0.042(8) 0.043(8) 0.053(8) -0.005(7) -0.015(6) 0.010(6)
C39 0.010(6) 0.017(6) 0.026(6) 0.005(5) 0.000(5) -0.002(4)
C40 0.013(4) 0.017(4) 0.014(4) 0.005(3) 0.003(3) -0.003(3)
C41 0.007(6) 0.031(7) 0.032(6) -0.010(5) 0.009(4) 0.001(5)
C42 0.009(6) 0.014(6) 0.022(6) -0.002(5) 0.002(5) 0.004(4)
C43 0.007(6) 0.031(7) 0.034(7) 0.004(6) -0.006(5) -0.010(5)
C44 0.015(6) 0.036(6) 0.032(6) -0.012(5) 0.006(4) 0.000(5)
C45 0.016(6) 0.029(6) 0.042(6) 0.009(5) 0.002(4) -0.002(4)
C46 0.040(8) 0.034(6) 0.096(10) 0.008(6) 0.026(6) 0.002(5)
C47 0.020(6) 0.039(6) 0.056(7) 0.016(5) 0.009(5) -0.012(5)
C48 0.013(6) 0.048(7) 0.041(7) -0.012(6) 0.005(5) -0.008(5)
C49 0.028(7) 0.041(7) 0.033(7) 0.001(5) -0.006(5) -0.014(5)
C50 0.019(4) 0.032(4) 0.028(4) -0.003(3) -0.015(3) -0.009(3)
C51 0.033(8) 0.107(12) 0.043(7) -0.037(8) -0.018(6) 0.014(7)
C52 0.018(3) 0.023(3) 0.021(3) -0.0063(18) -0.0088(18) -0.0022(18)
C53 0.070(11) 0.104(11) 0.043(8) -0.011(8) -0.029(7) -0.027(9)
C54 0.024(6) 0.090(10) 0.017(6) -0.004(6) 0.005(5) -0.018(6)
C55 0.016(6) 0.036(7) 0.032(7) -0.005(5) 0.002(5) -0.016(5)
C56 0.011(6) 0.023(7) 0.032(7) -0.006(5) -0.004(5) 0.007(5)
C57 0.034(7) 0.028(7) 0.021(6) -0.015(5) 0.015(5) -0.013(5)
C58 0.017(7) 0.046(8) 0.032(7) -0.019(6) 0.009(5) -0.003(6)
C59 0.035(7) 0.054(8) 0.024(6) -0.016(6) 0.011(5) -0.024(6)
C60 0.055(9) 0.048(8) 0.048(8) -0.003(6) 0.004(6) -0.041(7)
C61 0.037(8) 0.041(7) 0.037(7) -0.013(6) 0.008(6) -0.010(6)
C62 0.021(6) 0.023(6) 0.023(6) -0.001(5) 0.009(4) -0.009(4)
C63 0.017(6) 0.013(6) 0.039(7) -0.011(5) -0.004(5) 0.006(5)
C64 0.042(8) 0.033(7) 0.027(7) -0.021(6) -0.008(6) -0.006(6)
C65 0.033(8) 0.033(7) 0.040(8) -0.011(6) -0.005(6) 0.005(6)
C66 0.030(7) 0.059(10) 0.039(7) -0.033(7) -0.018(6) 0.000(6)
C67 0.020(7) 0.053(8) 0.059(9) -0.013(8) -0.013(6) -0.009(7)
C68 0.018(7) 0.043(7) 0.037(7) -0.022(7) 0.001(5) -0.014(6)
C69 0.017(6) 0.027(6) 0.022(6) -0.003(4) -0.003(4) -0.001(4)
C70 0.045(7) 0.029(6) 0.068(8) 0.032(5) 0.009(6) 0.011(5)
C71 0.057(7) 0.028(5) 0.038(5) 0.000(4) -0.019(5) -0.011(5)
C72 0.060(7) 0.028(5) 0.010(5) 0.010(4) -0.012(4) -0.005(5)
C73 0.010(5) 0.013(5) 0.016(5) -0.004(4) -0.002(4) 0.001(4)
C74 0.099(10) 0.023(6) 0.213(14) 0.015(8) -0.098(10) 0.001(6)
C75 0.103(12) 0.097(11) 0.047(8) -0.033(7) 0.043(7) -0.070(9)
C76 0.130(14) 0.048(8) 0.061(9) -0.004(7) 0.011(8) -0.037(9)
N1 0.013(5) 0.015(4) 0.026(5) -0.003(4) -0.001(4) -0.003(4)
N2 0.003(4) 0.016(4) 0.019(4) -0.002(4) -0.001(3) -0.003(3)
Si1 0.0239(18) 0.0228(18) 0.0225(17) -0.0053(14) -0.0038(13) -0.0069(13)
Si2 0.0250(19) 0.0234(18) 0.0277(18) -0.0032(14) -0.0053(14) 0.0036(14)
Si3 0.0214(15) 0.0227(14) 0.0216(14) -0.0016(11) -0.0005(11) -0.0044(11)
Si4 0.0309(17) 0.0209(14) 0.0343(17) -0.0083(12) -0.0049(13) -0.0004(12)
P1 0.0105(15) 0.0199(16) 0.0275(16) -0.0030(13) -0.0035(11) -0.0022(12)
P2 0.0140(16) 0.0255(17) 0.0188(16) 0.0014(14) -0.0017(12) -0.0040(13)
P3 0.0166(16) 0.0246(17) 0.0204(16) -0.0004(13) -0.0025(12) -0.0057(13)
P4 0.0142(17) 0.0188(16) 0.0289(17) -0.0079(14) 0.0024(13) -0.0004(13)
Y1 0.0118(3) 0.0150(3) 0.0218(4) -0.0035(7) -0.0016(2) -0.0010(6)
Y2 0.0116(3) 0.0176(3) 0.0193(4) -0.0023(6) -0.0018(2) -0.0029(6)

loop_
_atom_type_symbol
_atom_type_description
_atom_type_scat_dispersion_real
_atom_type_scat_dispersion_imag
_atom_type_scat_source
C C 0.0033 0.0016 'International Tables Vol C Tables 4.2.6.8 and 6.1.1.4'
H H 0.0000 0.0000 'International Tables Vol C Tables 4.2.6.8 and 6.1.1.4'
N N 0.0061 0.0033 'International Tables Vol C Tables 4.2.6.8 and 6.1.1.4'
Si Si 0.0817 0.0704 'International Tables Vol C Tables 4.2.6.8 and 6.1.1.4'
P P 0.1023 0.0942 'International Tables Vol C Tables 4.2.6.8 and 6.1.1.4'
Y Y -2.7962 3.5667 'International Tables Vol C Tables 4.2.6.8 and 6.1.1.4'

loop_
_geom_angle_atom_site_label_1
_geom_angle_atom_site_label_2
_geom_angle_atom_site_label_3
_geom_angle
N1 C1 C2 110.8(9)
N1 C1 C5 121.4(9)
C2 C1 C5 127.4(10)
N1 C1 Y1 72.0(6)
C2 C1 Y1 79.7(7)
C5 C1 Y1 121.5(6)
C1 C2 C3 106.6(10)
C1 C2 Y1 71.3(6)
C3 C2 Y1 74.6(6)
C1 C2 H2 126.7
C3 C2 H2 126.7
Y1 C2 H2 119.4
C4 C3 C2 105.6(10)
C4 C3 Y1 71.5(6)
C2 C3 Y1 76.1(6)
C4 C3 H3 127.2
C2 C3 H3 127.2
Y1 C3 H3 117.4
C3 C4 N1 112.5(9)
C3 C4 C18 126.1(9)
N1 C4 C18 121.4(9)
C3 C4 Y1 79.8(6)
N1 C4 Y1 72.5(5)
C18 C4 Y1 114.9(6)
C1 C5 P1 110.0(7)
C1 C5 H5A 109.7
P1 C5 H5A 109.7
C1 C5 H5B 109.7
P1 C5 H5B 109.7
H5A C5 H5B 108.2
C7 C6 C11 110.7(9)
C7 C6 P1 109.3(7)
C11 C6 P1 115.6(7)
C7 C6 H6 106.9
C11 C6 H6 106.9
P1 C6 H6 106.9
C6 C7 C8 111.8(9)
C6 C7 H7A 109.3
C8 C7 H7A 109.3
C6 C7 H7B 109.3
C8 C7 H7B 109.3
H7A C7 H7B 107.9
C9 C8 C7 110.7(9)
C9 C8 H8A 109.5
C7 C8 H8A 109.5
C9 C8 H8B 109.5
C7 C8 H8B 109.5
H8A C8 H8B 108.1
C8 C9 C10 108.0(8)
C8 C9 H9A 110.1
C10 C9 H9A 110.1
C8 C9 H9B 110.1
C10 C9 H9B 110.1
H9A C9 H9B 108.4
C11 C10 C9 110.6(9)
C11 C10 H10A 109.5
C9 C10 H10A 109.5
C11 C10 H10B 109.5
C9 C10 H10B 109.5
H10A C10 H10B 108.1
C6 C11 C10 110.0(9)
C6 C11 H11A 109.7
C10 C11 H11A 109.7
C6 C11 H11B 109.7
C10 C11 H11B 109.7
H11A C11 H11B 108.2
C13 C12 C17 109.8(9)
C13 C12 P1 119.7(7)
C17 C12 P1 110.0(7)
C13 C12 H12 105.4
C17 C12 H12 105.4
P1 C12 H12 105.4
C12 C13 C14 108.1(9)
C12 C13 H13A 110.1
C14 C13 H13A 110.1
C12 C13 H13B 110.1
C14 C13 H13B 110.1
H13A C13 H13B 108.4
C15 C14 C13 112.9(10)
C15 C14 H14A 109.0
C13 C14 H14A 109.0
C15 C14 H14B 109.0
C13 C14 H14B 109.0
H14A C14 H14B 107.8
C14 C15 C16 111.1(10)
C14 C15 H15A 109.4
C16 C15 H15A 109.4
C14 C15 H15B 109.4
C16 C15 H15B 109.4
H15A C15 H15B 108.0
C15 C16 C17 110.6(8)
C15 C16 H16A 109.5
C17 C16 H16A 109.5
C15 C16 H16B 109.5
C17 C16 H16B 109.5
H16A C16 H16B 108.1
C16 C17 C12 108.9(8)
C16 C17 H17A 109.9
C12 C17 H17A 109.9
C16 C17 H17B 109.9
C12 C17 H17B 109.9
H17A C17 H17B 108.3
C4 C18 P2 110.4(7)
C4 C18 H18A 109.6
P2 C18 H18A 109.6
C4 C18 H18B 109.6
P2 C18 H18B 109.6
H18A C18 H18B 108.1
C20 C19 C24 111.4(9)
C20 C19 P2 110.0(7)
C24 C19 P2 116.2(7)
C20 C19 H19 106.2
C24 C19 H19 106.2
P2 C19 H19 106.2
C21 C20 C19 111.1(9)
C21 C20 H20A 109.4
C19 C20 H20A 109.4
C21 C20 H20B 109.4
C19 C20 H20B 109.4
H20A C20 H20B 108.0
C20 C21 C22 107.8(10)
C20 C21 H21A 110.1
C22 C21 H21A 110.1
C20 C21 H21B 110.1
C22 C21 H21B 110.1
H21A C21 H21B 108.5
C23 C22 C21 111.1(9)
C23 C22 H22A 109.4
C21 C22 H22A 109.4
C23 C22 H22B 109.4
C21 C22 H22B 109.4
H22A C22 H22B 108.0
C22 C23 C24 111.6(9)
C22 C23 H23A 109.3
C24 C23 H23A 109.3
C22 C23 H23B 109.3
C24 C23 H23B 109.3
H23A C23 H23B 108.0
C23 C24 C19 108.2(9)
C23 C24 H24A 110.1
C19 C24 H24A 110.1
C23 C24 H24B 110.1
C19 C24 H24B 110.1
H24A C24 H24B 108.4
C26 C25 C30 107.8(9)
C26 C25 P2 109.3(7)
C30 C25 P2 107.1(7)
C26 C25 H25 110.8
C30 C25 H25 110.8
P2 C25 H25 110.8
C27 C26 C25 113.2(9)
C27 C26 H26A 108.9
C25 C26 H26A 108.9
C27 C26 H26B 108.9
C25 C26 H26B 108.9
H26A C26 H26B 107.8
C28 C27 C26 109.6(11)
C28 C27 H27A 109.8
C26 C27 H27A 109.8
C28 C27 H27B 109.8
C26 C27 H27B 109.8
H27A C27 H27B 108.2
C27 C28 C29 112.2(11)
C27 C28 H28A 109.2
C29 C28 H28A 109.2
C27 C28 H28B 109.2
C29 C28 H28B 109.2
H28A C28 H28B 107.9
C30 C29 C28 111.3(11)
C30 C29 H29A 109.4
C28 C29 H29A 109.4
C30 C29 H29B 109.4
C28 C29 H29B 109.4
H29A C29 H29B 108.0
C29 C30 C25 109.5(9)
C29 C30 H30A 109.8
C25 C30 H30A 109.8
C29 C30 H30B 109.8
C25 C30 H30B 109.8
H30A C30 H30B 108.2
Si1 C31 Y1 129.1(5)
Si1 C31 H31A 105.0
Y1 C31 H31A 105.0
Si1 C31 H31B 105.0
Y1 C31 H31B 105.0
H31A C31 H31B 105.9
Si1 C32 H32A 109.5
Si1 C32 H32B 109.5
H32A C32 H32B 109.5
Si1 C32 H32C 109.5
H32A C32 H32C 109.5
H32B C32 H32C 109.5
Si1 C33 H33A 109.5
Si1 C33 H33B 109.5
H33A C33 H33B 109.5
Si1 C33 H33C 109.5
H33A C33 H33C 109.5
H33B C33 H33C 109.5
Si1 C34 H34A 109.5
Si1 C34 H34B 109.5
H34A C34 H34B 109.5
Si1 C34 H34C 109.5
H34A C34 H34C 109.5
H34B C34 H34C 109.5
Si2 C35 Y1 129.7(5)
Si2 C35 H35A 104.8
Y1 C35 H35A 104.8
Si2 C35 H35B 104.8
Y1 C35 H35B 104.8
H35A C35 H35B 105.8
Si2 C36 H36A 109.5
Si2 C36 H36B 109.5
H36A C36 H36B 109.5
Si2 C36 H36C 109.5
H36A C36 H36C 109.5
H36B C36 H36C 109.5
Si2 C37 H37A 109.5
Si2 C37 H37B 109.5
H37A C37 H37B 109.5
Si2 C37 H37C 109.5
H37A C37 H37C 109.5
H37B C37 H37C 109.5
Si2 C38 H38A 109.5
Si2 C38 H38B 109.5
H38A C38 H38B 109.5
Si2 C38 H38C 109.5
H38A C38 H38C 109.5
H38B C38 H38C 109.5
C40 C39 N2 108.9(9)
C40 C39 C43 127.8(10)
N2 C39 C43 122.9(9)
C40 C39 Y1 77.2(6)
N2 C39 Y1 72.1(5)
C43 C39 Y1 122.8(7)
C39 C40 C41 108.0(10)
C39 C40 Y1 73.8(6)
C41 C40 Y1 74.2(6)
C39 C40 H40 126.0
C41 C40 H40 126.0
Y1 C40 H40 118.0
C40 C41 C42 109.0(10)
C40 C41 Y1 76.7(6)
C42 C41 Y1 72.8(6)
C40 C41 H41 125.5
C42 C41 H41 125.5
Y1 C41 H41 116.9
N2 C42 C41 107.2(9)
N2 C42 C56 124.9(9)
C41 C42 C56 127.9(9)
N2 C42 Y1 73.8(5)
C41 C42 Y1 77.1(6)
C56 C42 Y1 116.1(7)
C39 C43 P3 109.5(7)
C39 C43 H43A 109.8
P3 C43 H43A 109.8
C39 C43 H43B 109.8
P3 C43 H43B 109.8
H43A C43 H43B 108.2
C49 C44 C45 113.1(9)
C49 C44 P3 120.7(8)
C45 C44 P3 109.2(6)
C49 C44 H44 104.0
C45 C44 H44 104.0
P3 C44 H44 104.0
C46 C45 C44 108.7(8)
C46 C45 H45A 110.0
C44 C45 H45A 110.0
C46 C45 H45B 110.0
C44 C45 H45B 110.0
H45A C45 H45B 108.3
C47 C46 C45 115.4(10)
C47 C46 H46A 108.4
C45 C46 H46A 108.4
C47 C46 H46B 108.4
C45 C46 H46B 108.4
H46A C46 H46B 107.5
C46 C47 C48 111.9(9)
C46 C47 H47A 109.2
C48 C47 H47A 109.2
C46 C47 H47B 109.2
C48 C47 H47B 109.2
H47A C47 H47B 107.9
C49 C48 C47 111.5(9)
C49 C48 H48A 109.3
C47 C48 H48A 109.3
C49 C48 H48B 109.3
C47 C48 H48B 109.3
H48A C48 H48B 108.0
C44 C49 C48 111.4(9)
C44 C49 H49A 109.4
C48 C49 H49A 109.4
C44 C49 H49B 109.4
C48 C49 H49B 109.4
H49A C49 H49B 108.0
C55 C50 C51 111.4(9)
C55 C50 P3 109.8(7)
C51 C50 P3 115.6(8)
C55 C50 H50 106.5
C51 C50 H50 106.5
P3 C50 H50 106.5
C50 C51 C52 112.7(9)
C50 C51 H51A 109.0
C52 C51 H51A 109.0
C50 C51 H51B 109.0
C52 C51 H51B 109.0
H51A C51 H51B 107.8
C53 C52 C51 112.9(9)
C53 C52 H52A 109.0
C51 C52 H52A 109.0
C53 C52 H52B 109.0
C51 C52 H52B 109.0
H52A C52 H52B 107.8
C52 C53 C54 114.1(10)
C52 C53 H53A 108.7
C54 C53 H53A 108.7
C52 C53 H53B 108.7
C54 C53 H53B 108.7
H53A C53 H53B 107.6
C55 C54 C53 111.2(10)
C55 C54 H54A 109.4
C53 C54 H54A 109.4
C55 C54 H54B 109.4
C53 C54 H54B 109.4
H54A C54 H54B 108.0
C50 C55 C54 110.8(8)
C50 C55 H55A 109.5
C54 C55 H55A 109.5
C50 C55 H55B 109.5
C54 C55 H55B 109.5
H55A C55 H55B 108.1
C42 C56 P4 112.3(7)
C42 C56 H56A 109.2
P4 C56 H56A 109.2
C42 C56 H56B 109.2
P4 C56 H56B 109.2
H56A C56 H56B 107.9
C62 C57 C58 111.0(9)
C62 C57 P4 119.3(8)
C58 C57 P4 110.4(8)
C62 C57 H57 105.0
C58 C57 H57 105.0
P4 C57 H57 105.0
C59 C58 C57 109.2(9)
C59 C58 H58A 109.8
C57 C58 H58A 109.8
C59 C58 H58B 109.8
C57 C58 H58B 109.8
H58A C58 H58B 108.3
C60 C59 C58 115.9(10)
C60 C59 H59A 108.3
C58 C59 H59A 108.3
C60 C59 H59B 108.3
C58 C59 H59B 108.3
H59A C59 H59B 107.4
C59 C60 C61 112.6(10)
C59 C60 H60A 109.1
C61 C60 H60A 109.1
C59 C60 H60B 109.1
C61 C60 H60B 109.1
H60A C60 H60B 107.8
C60 C61 C62 111.6(9)
C60 C61 H61A 109.3
C62 C61 H61A 109.3
C60 C61 H61B 109.3
C62 C61 H61B 109.3
H61A C61 H61B 108.0
C61 C62 C57 112.9(9)
C61 C62 H62A 109.0
C57 C62 H62A 109.0
C61 C62 H62B 109.0
C57 C62 H62B 109.0
H62A C62 H62B 107.8
C68 C63 C64 110.7(9)
C68 C63 P4 111.1(8)
C64 C63 P4 109.5(8)
C68 C63 H63 108.5
C64 C63 H63 108.5
P4 C63 H63 108.5
C63 C64 C65 113.7(10)
C63 C64 H64A 108.8
C65 C64 H64A 108.8
C63 C64 H64B 108.8
C65 C64 H64B 108.8
H64A C64 H64B 107.7
C66 C65 C64 112.3(10)
C66 C65 H65A 109.2
C64 C65 H65A 109.2
C66 C65 H65B 109.2
C64 C65 H65B 109.2
H65A C65 H65B 107.9
C65 C66 C67 110.0(10)
C65 C66 H66A 109.7
C67 C66 H66A 109.7
C65 C66 H66B 109.7
C67 C66 H66B 109.7
H66A C66 H66B 108.2
C68 C67 C66 110.3(9)
C68 C67 H67A 109.6
C66 C67 H67A 109.6
C68 C67 H67B 109.6
C66 C67 H67B 109.6
H67A C67 H67B 108.1
C63 C68 C67 112.7(10)
C63 C68 H68A 109.1
C67 C68 H68A 109.1
C63 C68 H68B 109.1
C67 C68 H68B 109.1
H68A C68 H68B 107.8
Si3 C69 Y2 133.1(5)
Si3 C69 H69A 104.0
Y2 C69 H69A 104.0
Si3 C69 H69B 104.0
Y2 C69 H69B 104.0
H69A C69 H69B 105.4
Si3 C70 H70A 109.5
Si3 C70 H70B 109.5
H70A C70 H70B 109.5
Si3 C70 H70C 109.5
H70A C70 H70C 109.5
H70B C70 H70C 109.5
Si3 C71 H71A 109.5
Si3 C71 H71B 109.5
H71A C71 H71B 109.5
Si3 C71 H71C 109.5
H71A C71 H71C 109.5
H71B C71 H71C 109.5
Si3 C72 H72A 109.5
Si3 C72 H72B 109.5
H72A C72 H72B 109.5
Si3 C72 H72C 109.5
H72A C72 H72C 109.5
H72B C72 H72C 109.5
Si4 C73 Y2 137.5(4)
Si4 C73 H73A 102.7
Y2 C73 H73A 102.7
Si4 C73 H73B 102.7
Y2 C73 H73B 102.7
H73A C73 H73B 105.0
Si4 C74 H74A 109.5
Si4 C74 H74B 109.5
H74A C74 H74B 109.5
Si4 C74 H74C 109.5
H74A C74 H74C 109.5
H74B C74 H74C 109.5
Si4 C75 H75A 109.5
Si4 C75 H75B 109.5
H75A C75 H75B 109.5
Si4 C75 H75C 109.5
H75A C75 H75C 109.5
H75B C75 H75C 109.5
Si4 C76 H76A 109.5
Si4 C76 H76B 109.5
H76A C76 H76B 109.5
Si4 C76 H76C 109.5
H76A C76 H76C 109.5
H76B C76 H76C 109.5
C1 N1 C4 104.5(8)
C1 N1 Y2 125.1(6)
C4 N1 Y2 130.3(6)
C1 N1 Y1 78.2(6)
C4 N1 Y1 77.4(5)
Y2 N1 Y1 107.4(3)
C42 N2 C39 106.9(8)
C42 N2 Y2 128.9(6)
C39 N2 Y2 123.7(6)
C42 N2 Y1 75.7(5)
C39 N2 Y1 77.4(5)
Y2 N2 Y1 106.5(3)
C31 Si1 C32 111.5(5)
C31 Si1 C34 112.7(5)
C32 Si1 C34 106.9(5)
C31 Si1 C33 109.0(5)
C32 Si1 C33 110.2(5)
C34 Si1 C33 106.3(5)
C35 Si2 C37 111.3(5)
C35 Si2 C38 113.5(5)
C37 Si2 C38 107.4(5)
C35 Si2 C36 112.2(5)
C37 Si2 C36 107.8(6)
C38 Si2 C36 104.2(5)
C71 Si3 C70 110.1(5)
C71 Si3 C72 102.4(4)
C70 Si3 C72 107.5(5)
C71 Si3 C69 108.7(4)
C70 Si3 C69 113.7(4)
C72 Si3 C69 113.9(4)
C73 Si4 C76 113.9(5)
C73 Si4 C74 112.9(5)
C76 Si4 C74 108.2(7)
C73 Si4 C75 111.5(5)
C76 Si4 C75 104.1(6)
C74 Si4 C75 105.6(7)
C5 P1 C6 104.2(4)
C5 P1 C12 102.3(4)
C6 P1 C12 110.1(5)
C5 P1 Y2 98.1(3)
C6 P1 Y2 130.5(3)
C12 P1 Y2 107.4(3)
C19 P2 C25 102.4(5)
C19 P2 C18 101.8(5)
C25 P2 C18 101.3(5)
C44 P3 C43 102.9(5)
C44 P3 C50 109.7(5)
C43 P3 C50 102.9(5)
C44 P3 Y2 108.9(4)
C43 P3 Y2 98.3(3)
C50 P3 Y2 130.0(3)
C57 P4 C56 101.9(5)
C57 P4 C63 103.7(5)
C56 P4 C63 102.1(5)
C31 Y1 C35 97.91(19)
C31 Y1 N1 126.2(3)
C35 Y1 N1 118.5(3)
C31 Y1 N2 118.1(3)
C35 Y1 N2 126.6(3)
N1 Y1 N2 71.20(13)
C31 Y1 C4 135.5(3)
C35 Y1 C4 88.5(3)
N1 Y1 C4 30.1(3)
N2 Y1 C4 90.9(3)
C31 Y1 C42 87.7(3)
C35 Y1 C42 136.3(4)
N1 Y1 C42 90.7(3)
N2 Y1 C42 30.5(2)
C4 Y1 C42 117.04(16)
C31 Y1 C1 97.0(3)
C35 Y1 C1 126.3(3)
N1 Y1 C1 29.8(3)
N2 Y1 C1 88.9(3)
C4 Y1 C1 47.6(3)
C42 Y1 C1 95.4(3)
C31 Y1 C39 127.4(3)
C35 Y1 C39 96.4(4)
N1 Y1 C39 88.5(3)
N2 Y1 C39 30.5(3)
C4 Y1 C39 95.1(3)
C42 Y1 C39 49.6(3)
C1 Y1 C39 113.87(17)
C31 Y1 C41 79.3(3)
C35 Y1 C41 108.5(3)
N1 Y1 C41 119.0(3)
N2 Y1 C41 49.6(3)
C4 Y1 C41 139.9(3)
C42 Y1 C41 30.1(3)
C1 Y1 C41 124.9(3)
C39 Y1 C41 48.2(3)
C31 Y1 C40 101.9(3)
C35 Y1 C40 87.4(3)
N1 Y1 C40 116.9(3)
N2 Y1 C40 49.5(3)
C4 Y1 C40 122.4(3)
C42 Y1 C40 49.2(3)
C1 Y1 C40 138.3(3)
C39 Y1 C40 28.9(3)
C41 Y1 C40 29.1(3)
C31 Y1 C3 109.9(3)
C35 Y1 C3 78.3(3)
N1 Y1 C3 49.6(3)
N2 Y1 C3 118.6(3)
C4 Y1 C3 28.7(3)
C42 Y1 C3 139.9(3)
C1 Y1 C3 48.2(3)
C39 Y1 C3 122.5(3)
C41 Y1 C3 168.15(18)
C40 Y1 C3 146.5(3)
C31 Y1 C2 88.4(3)
C35 Y1 C2 100.6(3)
N1 Y1 C2 49.2(3)
N2 Y1 C2 117.3(3)
C4 Y1 C2 47.3(3)
C42 Y1 C2 122.9(3)
C1 Y1 C2 29.1(3)
C39 Y1 C2 137.6(3)
C41 Y1 C2 149.6(3)
C40 Y1 C2 166.05(16)
C3 Y1 C2 29.3(3)
C73 Y2 C69 110.42(19)
C73 Y2 N2 148.2(3)
C69 Y2 N2 92.2(3)
C73 Y2 N1 95.0(3)
C69 Y2 N1 146.8(3)
N2 Y2 N1 74.90(13)
C73 Y2 P3 91.3(2)
C69 Y2 P3 93.9(2)
N2 Y2 P3 64.25(18)
N1 Y2 P3 106.9(2)
C73 Y2 P1 94.3(2)
C69 Y2 P1 91.7(2)
N2 Y2 P1 107.56(18)
N1 Y2 P1 64.65(19)
P3 Y2 P1 170.25(5)

loop_
_geom_bond_atom_site_label_1
_geom_bond_atom_site_label_2
_geom_bond_distance
C1 N1 1.371(12)
C1 C2 1.386(14)
C1 C5 1.535(13)
C1 Y1 2.702(10)
C2 C3 1.414(14)
C2 Y1 2.807(11)
C2 H2 0.9500
C3 C4 1.358(14)
C3 Y1 2.788(10)
C3 H3 0.9500
C4 N1 1.381(12)
C4 C18 1.517(13)
C4 Y1 2.687(10)
C5 P1 1.819(10)
C5 H5A 0.9900
C5 H5B 0.9900
C6 C7 1.516(13)
C6 C11 1.522(13)
C6 P1 1.840(9)
C6 H6 1.0000
C7 C8 1.560(13)
C7 H7A 0.9900
C7 H7B 0.9900
C8 C9 1.488(14)
C8 H8A 0.9900
C8 H8B 0.9900
C9 C10 1.588(13)
C9 H9A 0.9900
C9 H9B 0.9900
C10 C11 1.525(13)
C10 H10A 0.9900
C10 H10B 0.9900
C11 H11A 0.9900
C11 H11B 0.9900
C12 C13 1.520(13)
C12 C17 1.544(13)
C12 P1 1.877(9)
C12 H12 1.0000
C13 C14 1.535(15)
C13 H13A 0.9900
C13 H13B 0.9900
C14 C15 1.466(15)
C14 H14A 0.9900
C14 H14B 0.9900
C15 C16 1.514(15)
C15 H15A 0.9900
C15 H15B 0.9900
C16 C17 1.541(14)
C16 H16A 0.9900
C16 H16B 0.9900
C17 H17A 0.9900
C17 H17B 0.9900
C18 P2 1.897(9)
C18 H18A 0.9900
C18 H18B 0.9900
C19 C20 1.541(13)
C19 C24 1.567(15)
C19 P2 1.856(11)
C19 H19 1.0000
C20 C21 1.525(14)
C20 H20A 0.9900
C20 H20B 0.9900
C21 C22 1.580(17)
C21 H21A 0.9900
C21 H21B 0.9900
C22 C23 1.516(15)
C22 H22A 0.9900
C22 H22B 0.9900
C23 C24 1.554(14)
C23 H23A 0.9900
C23 H23B 0.9900
C24 H24A 0.9900
C24 H24B 0.9900
C25 C26 1.579(14)
C25 C30 1.583(13)
C25 P2 1.867(11)
C25 H25 1.0000
C26 C27 1.523(14)
C26 H26A 0.9900
C26 H26B 0.9900
C27 C28 1.466(16)
C27 H27A 0.9900
C27 H27B 0.9900
C28 C29 1.562(18)
C28 H28A 0.9900
C28 H28B 0.9900
C29 C30 1.544(15)
C29 H29A 0.9900
C29 H29B 0.9900
C30 H30A 0.9900
C30 H30B 0.9900
C31 Si1 1.853(10)
C31 Y1 2.367(10)
C31 H31A 0.9900
C31 H31B 0.9900
C32 Si1 1.853(9)
C32 H32A 0.9800
C32 H32B 0.9800
C32 H32C 0.9800
C33 Si1 1.913(11)
C33 H33A 0.9800
C33 H33B 0.9800
C33 H33C 0.9800
C34 Si1 1.872(9)
C34 H34A 0.9800
C34 H34B 0.9800
C34 H34C 0.9800
C35 Si2 1.826(11)
C35 Y1 2.382(10)
C35 H35A 0.9900
C35 H35B 0.9900
C36 Si2 1.907(11)
C36 H36A 0.9800
C36 H36B 0.9800
C36 H36C 0.9800
C37 Si2 1.868(12)
C37 H37A 0.9800
C37 H37B 0.9800
C37 H37C 0.9800
C38 Si2 1.888(12)
C38 H38A 0.9800
C38 H38B 0.9800
C38 H38C 0.9800
C39 C40 1.381(14)
C39 N2 1.428(12)
C39 C43 1.455(14)
C39 Y1 2.741(10)
C40 C41 1.391(14)
C40 Y1 2.783(10)
C40 H40 0.9500
C41 C42 1.414(14)
C41 Y1 2.752(10)
C41 H41 0.9500
C42 N2 1.412(12)
C42 C56 1.495(13)
C42 Y1 2.697(10)
C43 P3 1.856(11)
C43 H43A 0.9900
C43 H43B 0.9900
C44 C49 1.476(14)
C44 C45 1.567(14)
C44 P3 1.834(10)
C44 H44 1.0000
C45 C46 1.534(14)
C45 H45A 0.9900
C45 H45B 0.9900
C46 C47 1.434(15)
C46 H46A 0.9900
C46 H46B 0.9900
C47 C48 1.561(15)
C47 H47A 0.9900
C47 H47B 0.9900
C48 C49 1.538(14)
C48 H48A 0.9900
C48 H48B 0.9900
C49 H49A 0.9900
C49 H49B 0.9900
C50 C55 1.502(13)
C50 C51 1.537(14)
C50 P3 1.860(9)
C50 H50 1.0000
C51 C52 1.589(13)
C51 H51A 0.9900
C51 H51B 0.9900
C52 C53 1.449(15)
C52 H52A 0.9900
C52 H52B 0.9900
C53 C54 1.529(16)
C53 H53A 0.9900
C53 H53B 0.9900
C54 C55 1.522(14)
C54 H54A 0.9900
C54 H54B 0.9900
C55 H55A 0.9900
C55 H55B 0.9900
C56 P4 1.863(10)
C56 H56A 0.9900
C56 H56B 0.9900
C57 C62 1.518(15)
C57 C58 1.533(14)
C57 P4 1.859(11)
C57 H57 1.0000
C58 C59 1.516(15)
C58 H58A 0.9900
C58 H58B 0.9900
C59 C60 1.467(16)
C59 H59A 0.9900
C59 H59B 0.9900
C60 C61 1.486(15)
C60 H60A 0.9900
C60 H60B 0.9900
C61 C62 1.511(14)
C61 H61A 0.9900
C61 H61B 0.9900
C62 H62A 0.9900
C62 H62B 0.9900
C63 C68 1.502(15)
C63 C64 1.501(14)
C63 P4 1.867(11)
C63 H63 1.0000
C64 C65 1.508(14)
C64 H64A 0.9900
C64 H64B 0.9900
C65 C66 1.485(16)
C65 H65A 0.9900
C65 H65B 0.9900
C66 C67 1.549(14)
C66 H66A 0.9900
C66 H66B 0.9900
C67 C68 1.532(14)
C67 H67A 0.9900
C67 H67B 0.9900
C68 H68A 0.9900
C68 H68B 0.9900
C69 Si3 1.880(9)
C69 Y2 2.393(9)
C69 H69A 0.9900
C69 H69B 0.9900
C70 Si3 1.832(10)
C70 H70A 0.9800
C70 H70B 0.9800
C70 H70C 0.9800
C71 Si3 1.812(9)
C71 H71A 0.9800
C71 H71B 0.9800
C71 H71C 0.9800
C72 Si3 1.879(8)
C72 H72A 0.9800
C72 H72B 0.9800
C72 H72C 0.9800
C73 Si4 1.850(8)
C73 Y2 2.389(8)
C73 H73A 0.9900
C73 H73B 0.9900
C74 Si4 1.869(11)
C74 H74A 0.9800
C74 H74B 0.9800
C74 H74C 0.9800
C75 Si4 1.878(11)
C75 H75A 0.9800
C75 H75B 0.9800
C75 H75C 0.9800
C76 Si4 1.866(13)
C76 H76A 0.9800
C76 H76B 0.9800
C76 H76C 0.9800
N1 Y2 2.544(8)
N1 Y1 2.625(8)
N2 Y2 2.528(8)
N2 Y1 2.673(8)
P1 Y2 3.014(3)
P3 Y2 3.008(3)
